data_7131078
loop_
_publ_author_name
'Kim, Gyeong Un'
'Cho, Hyunmi'
'Lee, Jae Kyun'
'Lee, Jae Yeol'
'Tae, Jinsung'
'Min, Sun-Joon'
'Kang, Taek'
'Cho, Yong Seo'

_publ_section_title
;
 Stereoselective synthesis of 1,6-diazecanes by a tandem aza-Prins type
 dimerization and cyclization process.
;
_journal_issue 1
_journal_name_full 'Chemical communications (Cambridge, England)'
_journal_page_first 82
_journal_page_last 85
_journal_paper_doi 10.1039/d2cc05133h
_journal_volume 59
_journal_year 2022
_chemical_formula_sum 'C24 H22 N2 O2'
_chemical_formula_weight 370.43
_space_group_crystal_system monoclinic
_space_group_IT_number 14
_space_group_name_Hall '-P 2yn'
_space_group_name_H-M_alt 'P 1 21/n 1'
_atom_sites_solution_hydrogens geom
_atom_sites_solution_primary dual
_audit_creation_method SHELXL-2018/3
_audit_update_record
;
2022-04-26 deposited with the CCDC.	2022-11-30 downloaded from the CCDC.
;
_cell_angle_alpha 90
_cell_angle_beta 102.13(3)
_cell_angle_gamma 90
_cell_formula_units_Z 2
_cell_length_a 7.1626(14)
_cell_length_b 17.647(4)
_cell_length_c 7.7716(16)
_cell_measurement_reflns_used 5766
_cell_measurement_temperature 293(2)
_cell_measurement_theta_max 27.545
_cell_measurement_theta_min 3.13
_cell_volume 960.4(4)
_computing_cell_refinement 'Bruker APEX software'
_computing_data_collection 'Bruker APEX software'
_computing_data_reduction 'Bruker APEX software'
_computing_molecular_graphics ORTEP
_computing_publication_material CIFTAB
_computing_structure_refinement SHELXL
_computing_structure_solution 'SHELXT 2018/2 (Sheldrick, 2018)'
_diffrn_ambient_temperature 293(2)
_diffrn_measured_fraction_theta_full 0.999
_diffrn_measured_fraction_theta_max 0.999
_diffrn_measurement_device_type 'CCD detector'
_diffrn_measurement_method 'phi and omega scans'
_diffrn_radiation_type MoK\a
_diffrn_radiation_wavelength 0.71073
_diffrn_reflns_av_R_equivalents 0.0513
_diffrn_reflns_av_unetI/netI 0.0408
_diffrn_reflns_Laue_measured_fraction_full 0.999
_diffrn_reflns_Laue_measured_fraction_max 0.999
_diffrn_reflns_limit_h_max 8
_diffrn_reflns_limit_h_min -8
_diffrn_reflns_limit_k_max 21
_diffrn_reflns_limit_k_min -21
_diffrn_reflns_limit_l_max 9
_diffrn_reflns_limit_l_min -9
_diffrn_reflns_number 8181
_diffrn_reflns_point_group_measured_fraction_full 0.999
_diffrn_reflns_point_group_measured_fraction_max 0.999
_diffrn_reflns_theta_full 25.242
_diffrn_reflns_theta_max 25.999
_diffrn_reflns_theta_min 3.130
_diffrn_source 'fine-focus sealed tube'
_exptl_absorpt_coefficient_mu 0.082
_exptl_absorpt_correction_T_max 1.0000
_exptl_absorpt_correction_T_min 0.5783
_exptl_absorpt_correction_type multi-scan
_exptl_absorpt_process_details SADABS
_exptl_crystal_colour ~8,15
_exptl_crystal_density_diffrn 1.281
_exptl_crystal_description ~8,15
_exptl_crystal_F_000 392
_refine_diff_density_max 0.242
_refine_diff_density_min -0.174
_refine_diff_density_rms 0.039
_refine_ls_extinction_method none
_refine_ls_goodness_of_fit_ref 1.076
_refine_ls_hydrogen_treatment constr
_refine_ls_matrix_type full
_refine_ls_number_parameters 127
_refine_ls_number_reflns 1885
_refine_ls_number_restraints 0
_refine_ls_restrained_S_all 1.076
_refine_ls_R_factor_all 0.0819
_refine_ls_R_factor_gt 0.0474
_refine_ls_shift/su_max 0.000
_refine_ls_shift/su_mean 0.000
_refine_ls_structure_factor_coef Fsqd
_refine_ls_weighting_details 'w=1/[\s^2^(Fo^2^)+(0.0724P)^2^+0.0277P] where P=(Fo^2^+2Fc^2^)/3'
_refine_ls_weighting_scheme calc
_refine_ls_wR_factor_gt 0.1227
_refine_ls_wR_factor_ref 0.1448
_reflns_Friedel_coverage 0.000
_reflns_number_gt 1172
_reflns_number_total 1885
_reflns_threshold_expression 'I > 2\s(I)'
_cod_data_source_file d2cc05133h2.cif
_cod_data_source_block kt3_a
_cod_depositor_comments
;
The following automatic conversions were performed:

data item '_exptl_absorpt_correction_type' value 'MULTI-SCAN' was
changed to 'multi-scan' in accordance with the
/home/data/users/saulius/crontab/automatic-downloads/rss-feeds/RSC/lib/dictionaries/cif_core.dic
dictionary named 'cif_core.dic' version 2.4.2 last updated on
2011-04-26.

Automatic conversion script
Id: cif_fix_values 7556 2019-12-06 15:28:31Z antanas 

 Adding full bibliography for 7131076--7131078.cif.
;
_cod_original_cell_volume 960.4(3)
_cod_original_sg_symbol_H-M 'P 21/n'
_cod_database_code 7131078
_shelx_shelxl_version_number 2018/3
_shelx_space_group_comment
; 
The symmetry employed for this shelxl refinement is uniquely defined 
by the following loop, which should always be used as a source of 
symmetry information in preference to the above space-group names. 
They are only intended as comments. 
;

loop_
_space_group_symop_operation_xyz
'x, y, z'
'-x+1/2, y+1/2, -z+1/2'
'-x, -y, -z'
'x-1/2, -y-1/2, z-1/2'

loop_
_atom_site_label
_atom_site_type_symbol
_atom_site_fract_x
_atom_site_fract_y
_atom_site_fract_z
_atom_site_U_iso_or_equiv
_atom_site_adp_type
_atom_site_occupancy
_atom_site_site_symmetry_order
_atom_site_calc_flag
_atom_site_refinement_flags_posn
_atom_site_refinement_flags_adp
_atom_site_refinement_flags_occupancy
_atom_site_disorder_assembly
_atom_site_disorder_group
O1 O 0.8320(2) 0.58261(9) 0.62474(19) 0.0630(5) Uani 1 1 d . . . . .
N1 N 0.5681(2) 0.54241(9) 0.7243(2) 0.0480(4) Uani 1 1 d . . . . .
C1 C 0.6619(3) 0.58724(11) 0.6290(2) 0.0473(5) Uani 1 1 d . . . . .
C2 C 0.5195(3) 0.64001(11) 0.5314(2) 0.0466(5) Uani 1 1 d . . . . .
C3 C 0.5415(3) 0.69697(12) 0.4144(3) 0.0577(6) Uani 1 1 d . . . . .
H3 H 0.660177 0.707438 0.389220 0.069 Uiso 1 1 calc R U . . .
C4 C 0.3812(4) 0.73764(14) 0.3367(3) 0.0688(7) Uani 1 1 d . . . . .
H4 H 0.391813 0.776723 0.259027 0.083 Uiso 1 1 calc R U . . .
C5 C 0.2057(4) 0.72086(14) 0.3730(3) 0.0733(7) Uani 1 1 d . . . . .
H5 H 0.099463 0.748673 0.318228 0.088 Uiso 1 1 calc R U . . .
C6 C 0.1832(3) 0.66389(13) 0.4886(3) 0.0628(6) Uani 1 1 d . . . . .
H6 H 0.064077 0.653042 0.512302 0.075 Uiso 1 1 calc R U . . .
C7 C 0.3432(3) 0.62352(11) 0.5680(3) 0.0484(5) Uani 1 1 d . . . . .
C8 C 0.3606(3) 0.55741(11) 0.6930(3) 0.0484(5) Uani 1 1 d . . . . .
H8 H 0.291806 0.513994 0.631273 0.058 Uiso 1 1 calc R U . . .
C9 C 0.6601(3) 0.47917(12) 0.8290(3) 0.0517(5) Uani 1 1 d . . . . .
H9A H 0.772198 0.464630 0.785210 0.062 Uiso 1 1 calc R U . . .
H9B H 0.573113 0.436389 0.811813 0.062 Uiso 1 1 calc R U . . .
C10 C 0.7198(3) 0.49456(12) 1.0231(3) 0.0477(5) Uani 1 1 d . . . . .
C11 C 0.7829(3) 0.56149(14) 1.0835(3) 0.0626(6) Uani 1 1 d . . . . .
H11A H 0.791434 0.600704 1.005604 0.075 Uiso 1 1 calc R U . . .
H11B H 0.818974 0.569594 1.204211 0.075 Uiso 1 1 calc R U . . .
C12 C 0.7151(3) 0.42682(11) 1.1418(2) 0.0518(5) Uani 1 1 d . . . . .
H12A H 0.843622 0.406790 1.176643 0.062 Uiso 1 1 calc R U . . .
H12B H 0.636602 0.387783 1.074442 0.062 Uiso 1 1 calc R U . . .

loop_
_atom_site_aniso_label
_atom_site_aniso_U_11
_atom_site_aniso_U_22
_atom_site_aniso_U_33
_atom_site_aniso_U_23
_atom_site_aniso_U_13
_atom_site_aniso_U_12
O1 0.0489(9) 0.0765(11) 0.0650(10) 0.0075(8) 0.0153(7) -0.0011(7)
N1 0.0490(9) 0.0518(10) 0.0440(9) 0.0068(8) 0.0118(7) 0.0033(8)
C1 0.0476(11) 0.0540(12) 0.0400(11) -0.0036(9) 0.0083(9) -0.0039(10)
C2 0.0525(12) 0.0472(11) 0.0390(11) -0.0033(9) 0.0071(9) -0.0050(9)
C3 0.0619(13) 0.0561(13) 0.0558(13) 0.0029(11) 0.0139(11) -0.0086(11)
C4 0.0801(16) 0.0618(15) 0.0657(14) 0.0202(12) 0.0180(13) -0.0001(13)
C5 0.0714(16) 0.0749(17) 0.0734(17) 0.0254(13) 0.0149(13) 0.0165(13)
C6 0.0550(13) 0.0722(15) 0.0615(14) 0.0178(12) 0.0133(10) 0.0061(11)
C7 0.0523(12) 0.0504(12) 0.0423(11) 0.0035(9) 0.0094(9) 0.0001(9)
C8 0.0472(11) 0.0523(12) 0.0452(11) 0.0028(9) 0.0089(9) 0.0014(9)
C9 0.0554(12) 0.0545(13) 0.0455(11) 0.0051(10) 0.0114(9) 0.0097(10)
C10 0.0438(11) 0.0541(12) 0.0456(11) 0.0047(9) 0.0102(8) 0.0045(9)
C11 0.0691(14) 0.0706(15) 0.0462(12) 0.0065(11) 0.0075(10) -0.0076(12)
C12 0.0521(12) 0.0559(12) 0.0471(12) 0.0054(10) 0.0101(9) 0.0076(10)

loop_
_atom_type_symbol
_atom_type_description
_atom_type_scat_dispersion_real
_atom_type_scat_dispersion_imag
_atom_type_scat_source
C C 0.0033 0.0016 'International Tables Vol C Tables 4.2.6.8 and 6.1.1.4'
H H 0.0000 0.0000 'International Tables Vol C Tables 4.2.6.8 and 6.1.1.4'
N N 0.0061 0.0033 'International Tables Vol C Tables 4.2.6.8 and 6.1.1.4'
O O 0.0106 0.0060 'International Tables Vol C Tables 4.2.6.8 and 6.1.1.4'

loop_
_geom_angle_atom_site_label_1
_geom_angle_atom_site_label_2
_geom_angle_atom_site_label_3
_geom_angle
_geom_angle_site_symmetry_1
_geom_angle_site_symmetry_3
_geom_angle_publ_flag
C1 N1 C9 122.37(17) . . ?
C1 N1 C8 113.74(16) . . ?
C9 N1 C8 123.41(16) . . ?
O1 C1 N1 125.78(19) . . ?
O1 C1 C2 127.81(18) . . ?
N1 C1 C2 106.39(16) . . ?
C7 C2 C3 121.49(19) . . ?
C7 C2 C1 108.99(17) . . ?
C3 C2 C1 129.49(19) . . ?
C4 C3 C2 117.7(2) . . ?
C4 C3 H3 121.1 . . ?
C2 C3 H3 121.1 . . ?
C5 C4 C3 120.6(2) . . ?
C5 C4 H4 119.7 . . ?
C3 C4 H4 119.7 . . ?
C4 C5 C6 121.8(2) . . ?
C4 C5 H5 119.1 . . ?
C6 C5 H5 119.1 . . ?
C7 C6 C5 117.9(2) . . ?
C7 C6 H6 121.1 . . ?
C5 C6 H6 121.1 . . ?
C6 C7 C2 120.53(19) . . ?
C6 C7 C8 129.52(19) . . ?
C2 C7 C8 109.91(16) . . ?
N1 C8 C7 100.86(15) . . ?
N1 C8 C12 114.73(16) . 3_667 ?
C7 C8 C12 114.02(17) . 3_667 ?
N1 C8 H8 109.0 . . ?
C7 C8 H8 109.0 . . ?
C12 C8 H8 109.0 3_667 . ?
N1 C9 C10 114.99(17) . . ?
N1 C9 H9A 108.5 . . ?
C10 C9 H9A 108.5 . . ?
N1 C9 H9B 108.5 . . ?
C10 C9 H9B 108.5 . . ?
H9A C9 H9B 107.5 . . ?
C11 C10 C9 121.63(19) . . ?
C11 C10 C12 122.75(18) . . ?
C9 C10 C12 115.49(17) . . ?
C10 C11 H11A 120.0 . . ?
C10 C11 H11B 120.0 . . ?
H11A C11 H11B 120.0 . . ?
C10 C12 C8 115.30(17) . 3_667 ?
C10 C12 H12A 108.4 . . ?
C8 C12 H12A 108.4 3_667 . ?
C10 C12 H12B 108.4 . . ?
C8 C12 H12B 108.4 3_667 . ?
H12A C12 H12B 107.5 . . ?

loop_
_geom_bond_atom_site_label_1
_geom_bond_atom_site_label_2
_geom_bond_distance
_geom_bond_site_symmetry_2
_geom_bond_publ_flag
O1 C1 1.228(2) . ?
N1 C1 1.354(2) . ?
N1 C9 1.455(2) . ?
N1 C8 1.479(2) . ?
C1 C2 1.469(3) . ?
C2 C7 1.382(3) . ?
C2 C3 1.386(3) . ?
C3 C4 1.381(3) . ?
C3 H3 0.9300 . ?
C4 C5 1.377(3) . ?
C4 H4 0.9300 . ?
C5 C6 1.380(3) . ?
C5 H5 0.9300 . ?
C6 C7 1.380(3) . ?
C6 H6 0.9300 . ?
C7 C8 1.506(3) . ?
C8 C12 1.521(3) 3_667 ?
C8 H8 0.9800 . ?
C9 C10 1.504(3) . ?
C9 H9A 0.9700 . ?
C9 H9B 0.9700 . ?
C10 C11 1.316(3) . ?
C10 C12 1.515(3) . ?
C11 H11A 0.9300 . ?
C11 H11B 0.9300 . ?
C12 H12A 0.9700 . ?
C12 H12B 0.9700 . ?

loop_
_geom_torsion_atom_site_label_1
_geom_torsion_atom_site_label_2
_geom_torsion_atom_site_label_3
_geom_torsion_atom_site_label_4
_geom_torsion
_geom_torsion_site_symmetry_1
_geom_torsion_site_symmetry_2
_geom_torsion_site_symmetry_3
_geom_torsion_site_symmetry_4
_geom_torsion_publ_flag
C9 N1 C1 O1 -3.2(3) . . . . ?
C8 N1 C1 O1 -175.60(19) . . . . ?
C9 N1 C1 C2 175.53(16) . . . . ?
C8 N1 C1 C2 3.2(2) . . . . ?
O1 C1 C2 C7 177.1(2) . . . . ?
N1 C1 C2 C7 -1.6(2) . . . . ?
O1 C1 C2 C3 -0.8(4) . . . . ?
N1 C1 C2 C3 -179.5(2) . . . . ?
C7 C2 C3 C4 0.8(3) . . . . ?
C1 C2 C3 C4 178.44(19) . . . . ?
C2 C3 C4 C5 -1.0(3) . . . . ?
C3 C4 C5 C6 0.6(4) . . . . ?
C4 C5 C6 C7 0.0(4) . . . . ?
C5 C6 C7 C2 -0.2(3) . . . . ?
C5 C6 C7 C8 -177.6(2) . . . . ?
C3 C2 C7 C6 -0.2(3) . . . . ?
C1 C2 C7 C6 -178.29(18) . . . . ?
C3 C2 C7 C8 177.69(18) . . . . ?
C1 C2 C7 C8 -0.4(2) . . . . ?
C1 N1 C8 C7 -3.3(2) . . . . ?
C9 N1 C8 C7 -175.55(17) . . . . ?
C1 N1 C8 C12 -126.28(19) . . . 3_667 ?
C9 N1 C8 C12 61.4(2) . . . 3_667 ?
C6 C7 C8 N1 179.7(2) . . . . ?
C2 C7 C8 N1 2.1(2) . . . . ?
C6 C7 C8 C12 -56.8(3) . . . 3_667 ?
C2 C7 C8 C12 125.57(18) . . . 3_667 ?
C1 N1 C9 C10 101.1(2) . . . . ?
C8 N1 C9 C10 -87.3(2) . . . . ?
N1 C9 C10 C11 -35.4(3) . . . . ?
N1 C9 C10 C12 148.67(17) . . . . ?
C11 C10 C12 C8 44.7(3) . . . 3_667 ?
C9 C10 C12 C8 -139.39(18) . . . 3_667 ?
